data_7032219
loop_
_publ_author_name
'Jiang, Xuan-Feng'
'Deng, Wei'
'Jin, Rui'
'Qin, Lin'
'Yu, Shu-Yan'

_publ_section_title
;
 Self-assembly of tri-pyrazolate linked cages with di-palladium
 coordination motifs.
;
_journal_issue 42
_journal_name_full 'Dalton transactions (Cambridge, England : 2003)'
_journal_page_first 16015
_journal_page_last 16024
_journal_paper_doi 10.1039/c4dt01745e
_journal_volume 43
_journal_year 2014
_chemical_formula_sum 'C91 H66 N24 Pd6'
_chemical_formula_weight 2122.07
_chemical_name_common yusy1
_chemical_name_systematic
; 
 ? 
;
_space_group_IT_number 2
_symmetry_cell_setting triclinic
_symmetry_space_group_name_Hall '-P 1'
_symmetry_space_group_name_H-M 'P -1'
_atom_sites_solution_hydrogens geom
_atom_sites_solution_primary direct
_atom_sites_solution_secondary difmap
_audit_creation_method SHELXL-97
_cell_angle_alpha 93.21(3)
_cell_angle_beta 98.64(3)
_cell_angle_gamma 108.50(3)
_cell_formula_units_Z 2
_cell_length_a 12.419(3)
_cell_length_b 16.935(3)
_cell_length_c 28.984(6)
_cell_measurement_temperature 393(2)
_cell_volume 5680(2)
_computing_structure_refinement 'SHELXL-97 (Sheldrick, 1997)'
_computing_structure_solution 'SHELXS-97 (Sheldrick, 1990)'
_diffrn_ambient_temperature 393(2)
_diffrn_measured_fraction_theta_full 0.998
_diffrn_measured_fraction_theta_max 0.998
_diffrn_radiation_monochromator graphite
_diffrn_radiation_source 'fine-focus sealed tube'
_diffrn_radiation_type MoK\a
_diffrn_radiation_wavelength 0.71073
_diffrn_reflns_av_R_equivalents 0.0000
_diffrn_reflns_av_sigmaI/netI 0.0998
_diffrn_reflns_limit_h_max 15
_diffrn_reflns_limit_h_min -15
_diffrn_reflns_limit_k_max 21
_diffrn_reflns_limit_k_min -21
_diffrn_reflns_limit_l_max 36
_diffrn_reflns_limit_l_min 0
_diffrn_reflns_number 23204
_diffrn_reflns_theta_full 26.38
_diffrn_reflns_theta_max 26.38
_diffrn_reflns_theta_min 2.19
_exptl_absorpt_coefficient_mu 0.976
_exptl_absorpt_correction_T_max 0.6372
_exptl_absorpt_correction_T_min 0.4374
_exptl_absorpt_correction_type multi-scan
_exptl_crystal_density_diffrn 1.241
_exptl_crystal_density_method 'not measured'
_exptl_crystal_F_000 3864
_exptl_crystal_size_max 0.30
_exptl_crystal_size_mid 0.20
_exptl_crystal_size_min 0.15
_refine_diff_density_max 1.024
_refine_diff_density_min -0.928
_refine_diff_density_rms 0.126
_refine_ls_extinction_method none
_refine_ls_goodness_of_fit_ref 1.000
_refine_ls_hydrogen_treatment mixed
_refine_ls_matrix_type full
_refine_ls_number_parameters 1081
_refine_ls_number_reflns 23204
_refine_ls_number_restraints 0
_refine_ls_restrained_S_all 1.000
_refine_ls_R_factor_all 0.0974
_refine_ls_R_factor_gt 0.0545
_refine_ls_shift/su_max 0.001
_refine_ls_shift/su_mean 0.000
_refine_ls_structure_factor_coef Fsqd
_refine_ls_weighting_details 'calc w=1/[\s^2^(Fo^2^)+(0.0719P)^2^+0.1300P] where P=(Fo^2^+2Fc^2^)/3'
_refine_ls_weighting_scheme calc
_refine_ls_wR_factor_gt 0.1264
_refine_ls_wR_factor_ref 0.1356
_reflns_number_gt 14481
_reflns_number_total 23204
_reflns_threshold_expression >2sigma(I)
_cod_data_source_file c4dt01745e2.cif
_cod_data_source_block jxf12
_cod_depositor_comments 'Adding full bibliography for 7032219--7032223.cif.'
_cod_original_sg_symbol_H-M p-1
_cod_original_formula_sum 'CC90 H66 N24 Pd6'
_cod_database_code 7032219

loop_
_symmetry_equiv_pos_as_xyz
'x, y, z'
'-x, -y, -z'

loop_
_atom_site_label
_atom_site_type_symbol
_atom_site_fract_x
_atom_site_fract_y
_atom_site_fract_z
_atom_site_U_iso_or_equiv
_atom_site_adp_type
_atom_site_occupancy
_atom_site_symmetry_multiplicity
_atom_site_calc_flag
_atom_site_refinement_flags
C1 C 1.0850(6) -0.0023(4) 0.2804(2) 0.0504(18) Uani 1 1 d .
H1 H 1.1010 0.0423 0.2623 0.060 Uiso 1 1 calc R
C2 C 1.1711(6) -0.0328(5) 0.2973(2) 0.0550(19) Uani 1 1 d .
H2 H 1.2453 -0.0082 0.2914 0.066 Uiso 1 1 calc R
C3 C 1.1470(6) -0.1004(5) 0.3231(2) 0.058(2) Uani 1 1 d .
H3 H 1.2039 -0.1231 0.3340 0.070 Uiso 1 1 calc R
C4 C 1.0370(5) -0.1334(4) 0.3322(2) 0.0427(16) Uani 1 1 d .
H4 H 1.0191 -0.1793 0.3493 0.051 Uiso 1 1 calc R
C5 C 0.9535(5) -0.0996(4) 0.31646(19) 0.0333(14) Uani 1 1 d .
C6 C 0.8360(5) -0.1284(4) 0.32645(18) 0.0322(14) Uani 1 1 d .
C7 C 0.7937(6) -0.1918(4) 0.3532(2) 0.0458(17) Uani 1 1 d .
H7 H 0.8393 -0.2229 0.3649 0.055 Uiso 1 1 calc R
C8 C 0.6824(6) -0.2093(4) 0.3630(2) 0.0481(18) Uani 1 1 d .
H8 H 0.6534 -0.2523 0.3810 0.058 Uiso 1 1 calc R
C9 C 0.6161(6) -0.1630(4) 0.3458(2) 0.0466(17) Uani 1 1 d .
H9 H 0.5431 -0.1720 0.3532 0.056 Uiso 1 1 calc R
C10 C 0.6601(5) -0.1021(4) 0.3171(2) 0.0402(15) Uani 1 1 d .
H10 H 0.6140 -0.0719 0.3045 0.048 Uiso 1 1 calc R
C11 C 1.1232(6) 0.2561(4) 0.3337(3) 0.054(2) Uani 1 1 d .
H11 H 1.1293 0.2323 0.3049 0.065 Uiso 1 1 calc R
C12 C 1.2221(6) 0.3048(5) 0.3650(3) 0.065(2) Uani 1 1 d .
H12 H 1.2945 0.3118 0.3575 0.078 Uiso 1 1 calc R
C13 C 1.2130(6) 0.3422(5) 0.4064(3) 0.066(2) Uani 1 1 d .
H13 H 1.2786 0.3768 0.4265 0.079 Uiso 1 1 calc R
C14 C 1.1085(6) 0.3286(5) 0.4176(2) 0.060(2) Uani 1 1 d .
H14 H 1.1013 0.3543 0.4457 0.072 Uiso 1 1 calc R
C15 C 1.0101(5) 0.2760(4) 0.3875(2) 0.0436(17) Uani 1 1 d .
C16 C 0.8926(5) 0.2492(4) 0.3991(2) 0.0409(16) Uani 1 1 d .
C17 C 0.8644(6) 0.2719(4) 0.4414(2) 0.0486(18) Uani 1 1 d .
H17 H 0.9193 0.3114 0.4638 0.058 Uiso 1 1 calc R
C18 C 0.7558(6) 0.2354(4) 0.4494(2) 0.0540(19) Uani 1 1 d .
H18 H 0.7354 0.2514 0.4772 0.065 Uiso 1 1 calc R
C19 C 0.6760(5) 0.1756(4) 0.4172(2) 0.0434(17) Uani 1 1 d .
H19 H 0.6031 0.1482 0.4237 0.052 Uiso 1 1 calc R
C20 C 0.7052(5) 0.1561(4) 0.3746(2) 0.0420(16) Uani 1 1 d .
H20 H 0.6508 0.1162 0.3522 0.050 Uiso 1 1 calc R
C21 C 0.9452(5) 0.0903(4) 0.1868(2) 0.0445(16) Uani 1 1 d .
H21 H 0.9517 0.0441 0.1701 0.053 Uiso 1 1 calc R
C22 C 0.9557(5) 0.1662(4) 0.1704(2) 0.0423(16) Uani 1 1 d .
H22 H 0.9691 0.1809 0.1409 0.051 Uiso 1 1 calc R
C23 C 0.6260(5) 0.1368(3) 0.23677(18) 0.0285(13) Uani 1 1 d .
C24 C 0.9422(5) 0.2166(4) 0.2070(2) 0.0353(14) Uani 1 1 d .
C25 C 0.9371(5) 0.3031(4) 0.20882(19) 0.0312(13) Uani 1 1 d .
C26 C 0.8886(5) 0.3294(4) 0.16842(19) 0.0305(13) Uani 1 1 d .
H26 H 0.8630 0.2935 0.1406 0.037 Uiso 1 1 calc R
C27 C 0.8783(4) 0.4089(4) 0.16952(18) 0.0276(13) Uani 1 1 d .
C28 C 0.9162(4) 0.4612(4) 0.21085(17) 0.0299(13) Uani 1 1 d .
H28 H 0.9085 0.5141 0.2117 0.036 Uiso 1 1 calc R
C29 C 0.9655(4) 0.4369(3) 0.25121(18) 0.0258(12) Uani 1 1 d .
C30 C 0.9764(4) 0.3583(4) 0.24951(19) 0.0296(13) Uani 1 1 d .
H30 H 1.0109 0.3419 0.2763 0.036 Uiso 1 1 calc R
C31 C 1.0073(5) 0.4884(4) 0.29737(18) 0.0379(15) Uani 1 1 d .
C32 C 1.0923(5) 0.4847(4) 0.3339(2) 0.0418(16) Uani 1 1 d .
H32 H 1.1424 0.4540 0.3331 0.050 Uiso 1 1 calc R
C33 C 1.0866(5) 0.5354(4) 0.3710(2) 0.0455(17) Uani 1 1 d .
H33 H 1.1317 0.5434 0.4007 0.055 Uiso 1 1 calc R
C34 C 1.1597(5) 0.7484(4) 0.4104(2) 0.0441(17) Uani 1 1 d .
H34 H 1.1763 0.7100 0.3909 0.053 Uiso 1 1 calc R
C35 C 1.2436(6) 0.8253(5) 0.4272(3) 0.056(2) Uani 1 1 d .
H35 H 1.3166 0.8382 0.4192 0.068 Uiso 1 1 calc R
C36 C 1.2175(6) 0.8827(5) 0.4559(2) 0.0549(19) Uani 1 1 d .
H36 H 1.2732 0.9342 0.4674 0.066 Uiso 1 1 calc R
C37 C 1.1041(6) 0.8620(4) 0.4678(2) 0.0509(18) Uani 1 1 d .
H37 H 1.0840 0.9000 0.4863 0.061 Uiso 1 1 calc R
C38 C 1.0270(6) 0.7844(4) 0.45083(19) 0.0382(15) Uani 1 1 d .
C39 C 0.9106(5) 0.7543(4) 0.46136(19) 0.0368(15) Uani 1 1 d .
C40 C 0.8655(6) 0.7995(4) 0.4902(2) 0.0456(16) Uani 1 1 d .
H40 H 0.9101 0.8528 0.5045 0.055 Uiso 1 1 calc R
C41 C 0.7537(7) 0.7639(4) 0.4973(2) 0.0542(19) Uani 1 1 d .
H41 H 0.7226 0.7934 0.5166 0.065 Uiso 1 1 calc R
C42 C 0.6891(6) 0.6863(4) 0.4766(2) 0.0441(16) Uani 1 1 d .
H42 H 0.6142 0.6621 0.4818 0.053 Uiso 1 1 calc R
C43 C 0.7349(6) 0.6434(4) 0.44760(19) 0.0407(16) Uani 1 1 d .
H43 H 0.6899 0.5905 0.4329 0.049 Uiso 1 1 calc R
C44 C 0.5786(5) 0.5858(4) 0.28639(19) 0.0329(14) Uani 1 1 d .
H44 H 0.5638 0.5407 0.3041 0.040 Uiso 1 1 calc R
C45 C 0.4914(6) 0.6217(4) 0.2737(2) 0.0410(15) Uani 1 1 d .
H45 H 0.4192 0.5999 0.2821 0.049 Uiso 1 1 calc R
C46 C 0.5168(5) 0.6900(4) 0.24849(19) 0.0374(15) Uani 1 1 d .
H46 H 0.4614 0.7153 0.2401 0.045 Uiso 1 1 calc R
C47 C 0.6239(5) 0.7211(4) 0.23565(18) 0.0331(14) Uani 1 1 d .
H47 H 0.6403 0.7667 0.2183 0.040 Uiso 1 1 calc R
C48 C 0.7063(5) 0.6841(3) 0.24864(17) 0.0301(13) Uani 1 1 d .
C49 C 0.8221(5) 0.7121(4) 0.23744(17) 0.0299(13) Uani 1 1 d .
C50 C 0.8637(5) 0.7801(4) 0.21315(19) 0.0425(16) Uani 1 1 d .
H50 H 0.8164 0.8106 0.2024 0.051 Uiso 1 1 calc R
C51 C 0.9736(6) 0.8024(5) 0.2051(2) 0.058(2) Uani 1 1 d .
H51 H 1.0012 0.8479 0.1885 0.070 Uiso 1 1 calc R
C52 C 1.0434(6) 0.7588(5) 0.2210(2) 0.060(2) Uani 1 1 d .
H52 H 1.1190 0.7741 0.2157 0.071 Uiso 1 1 calc R
C53 C 0.9990(5) 0.6893(4) 0.2459(2) 0.0501(19) Uani 1 1 d .
H53 H 1.0457 0.6584 0.2568 0.060 Uiso 1 1 calc R
C54 C 0.8266(4) 0.4376(3) 0.12699(18) 0.0262(12) Uani 1 1 d .
C55 C 0.8545(5) 0.5170(4) 0.11277(18) 0.0327(14) Uani 1 1 d .
H55 H 0.9140 0.5646 0.1274 0.039 Uiso 1 1 calc R
C56 C 0.7772(5) 0.5115(3) 0.07294(19) 0.0337(14) Uani 1 1 d .
H56 H 0.7738 0.5559 0.0559 0.040 Uiso 1 1 calc R
C57 C 0.7035(5) 0.4205(3) -0.04700(19) 0.0315(13) Uani 1 1 d .
H57 H 0.7631 0.4380 -0.0212 0.038 Uiso 1 1 calc R
C58 C 0.7305(5) 0.4236(4) -0.09124(19) 0.0385(15) Uani 1 1 d .
H58 H 0.8069 0.4430 -0.0955 0.046 Uiso 1 1 calc R
C59 C 0.6399(6) 0.3966(4) -0.1297(2) 0.0491(18) Uani 1 1 d .
H59 H 0.6549 0.3982 -0.1602 0.059 Uiso 1 1 calc R
C60 C 0.5274(5) 0.3676(4) -0.1217(2) 0.0395(15) Uani 1 1 d .
H60 H 0.4664 0.3498 -0.1470 0.047 Uiso 1 1 calc R
C61 C 0.5058(5) 0.3652(3) -0.07643(18) 0.0282(13) Uani 1 1 d .
C62 C 0.3914(4) 0.3354(3) -0.06446(16) 0.0222(12) Uani 1 1 d .
C63 C 0.2892(5) 0.3033(4) -0.09670(19) 0.0355(14) Uani 1 1 d .
H63 H 0.2904 0.3037 -0.1287 0.043 Uiso 1 1 calc R
C64 C 0.1877(5) 0.2714(4) -0.0816(2) 0.0365(14) Uani 1 1 d .
H64 H 0.1193 0.2503 -0.1032 0.044 Uiso 1 1 calc R
C65 C 0.1853(5) 0.2702(3) -0.03445(19) 0.0343(14) Uani 1 1 d .
H65 H 0.1163 0.2470 -0.0237 0.041 Uiso 1 1 calc R
C66 C 0.2885(5) 0.3044(4) -0.00327(19) 0.0311(13) Uani 1 1 d .
H66 H 0.2877 0.3045 0.0288 0.037 Uiso 1 1 calc R
C67 C 0.8161(5) 0.2393(4) 0.0490(2) 0.0382(15) Uani 1 1 d .
H67 H 0.8498 0.2972 0.0520 0.046 Uiso 1 1 calc R
C68 C 0.8706(6) 0.1916(5) 0.0306(2) 0.0485(17) Uani 1 1 d .
H68 H 0.9391 0.2164 0.0199 0.058 Uiso 1 1 calc R
C69 C 0.8244(6) 0.1063(5) 0.0276(2) 0.0519(18) Uani 1 1 d .
H69 H 0.8630 0.0726 0.0162 0.062 Uiso 1 1 calc R
C70 C 0.7184(6) 0.0701(4) 0.0419(2) 0.0426(16) Uani 1 1 d .
H70 H 0.6851 0.0122 0.0400 0.051 Uiso 1 1 calc R
C71 C 0.6653(5) 0.1218(4) 0.05881(19) 0.0337(14) Uani 1 1 d .
C72 C 0.5511(5) 0.0918(3) 0.07168(18) 0.0298(13) Uani 1 1 d .
C73 C 0.4830(5) 0.0088(4) 0.0689(2) 0.0401(15) Uani 1 1 d .
H73 H 0.5117 -0.0334 0.0604 0.048 Uiso 1 1 calc R
C74 C 0.3730(5) -0.0117(4) 0.0785(2) 0.0406(15) Uani 1 1 d .
H74 H 0.3279 -0.0675 0.0774 0.049 Uiso 1 1 calc R
C75 C 0.3297(5) 0.0515(4) 0.08972(19) 0.0358(14) Uani 1 1 d .
H75 H 0.2546 0.0388 0.0954 0.043 Uiso 1 1 calc R
C76 C 0.4004(5) 0.1341(4) 0.09239(18) 0.0288(13) Uani 1 1 d .
H76 H 0.3715 0.1768 0.0994 0.035 Uiso 1 1 calc R
C77 C 0.4340(4) 0.4210(3) 0.10637(17) 0.0253(12) Uani 1 1 d .
H77 H 0.3975 0.4559 0.0921 0.030 Uiso 1 1 calc R
C78 C 0.4460(5) 0.4109(3) 0.15312(18) 0.0282(13) Uani 1 1 d .
H78 H 0.4188 0.4358 0.1762 0.034 Uiso 1 1 calc R
C79 C 0.5073(4) 0.3558(3) 0.15880(18) 0.0243(12) Uani 1 1 d .
C80 C 0.5534(4) 0.3263(3) 0.20185(16) 0.0199(11) Uani 1 1 d .
C81 C 0.5630(4) 0.2463(3) 0.20111(17) 0.0247(12) Uani 1 1 d .
H81 H 0.5367 0.2105 0.1733 0.030 Uiso 1 1 calc R
C82 C 0.6114(4) 0.2191(3) 0.24125(18) 0.0236(12) Uani 1 1 d .
C83 C 0.6523(4) 0.2745(3) 0.28233(17) 0.0253(12) Uani 1 1 d .
H83 H 0.6866 0.2579 0.3091 0.030 Uiso 1 1 calc R
C84 C 0.6425(4) 0.3538(3) 0.28371(17) 0.0246(12) Uani 1 1 d .
C85 C 0.5932(4) 0.3793(3) 0.24328(17) 0.0245(12) Uani 1 1 d .
H85 H 0.5871 0.4327 0.2442 0.029 Uiso 1 1 calc R
C86 C 0.6865(5) 0.4073(3) 0.32890(18) 0.0261(12) Uani 1 1 d .
C87 C 0.6864(5) 0.3820(4) 0.37379(18) 0.0339(14) Uani 1 1 d .
H87 H 0.6505 0.3286 0.3815 0.041 Uiso 1 1 calc R
C88 C 0.7497(5) 0.4514(4) 0.4041(2) 0.0415(16) Uani 1 1 d .
H88 H 0.7652 0.4529 0.4366 0.050 Uiso 1 1 calc R
C89 C 0.5612(5) 0.0659(4) 0.2061(2) 0.0391(15) Uani 1 1 d .
H89 H 0.4946 0.0594 0.1846 0.047 Uiso 1 1 calc R
C90 C 0.6144(5) 0.0077(4) 0.2139(2) 0.0411(16) Uani 1 1 d .
H90 H 0.5914 -0.0451 0.1971 0.049 Uiso 1 1 calc R
N1 N 0.7669(4) -0.0848(3) 0.30677(15) 0.0317(11) Uani 1 1 d .
N2 N 0.9769(4) -0.0359(3) 0.28962(16) 0.0338(11) Uani 1 1 d .
N3 N 0.7035(4) 0.0370(3) 0.24869(16) 0.0341(12) Uani 1 1 d .
N4 N 0.7104(4) 0.1176(3) 0.26394(15) 0.0320(11) Uani 1 1 d .
N5 N 0.8115(4) 0.1944(3) 0.36545(15) 0.0326(11) Uani 1 1 d .
N6 N 1.0173(4) 0.2438(3) 0.34576(19) 0.0447(14) Uani 1 1 d .
N7 N 0.9242(4) 0.1708(3) 0.24397(17) 0.0340(12) Uani 1 1 d .
N8 N 0.9241(4) 0.0930(3) 0.23065(18) 0.0417(13) Uani 1 1 d .
N9 N 0.7861(4) 0.5168(3) 0.37998(14) 0.0307(11) Uani 1 1 d .
N10 N 0.7458(4) 0.4894(3) 0.33344(14) 0.0295(11) Uani 1 1 d .
N11 N 0.8912(4) 0.6679(3) 0.25380(14) 0.0312(11) Uani 1 1 d .
N12 N 0.6832(4) 0.6157(3) 0.27346(14) 0.0279(11) Uani 1 1 d .
N13 N 1.0073(4) 0.5719(3) 0.35894(16) 0.0413(13) Uani 1 1 d .
N14 N 0.9570(4) 0.5428(3) 0.31264(14) 0.0305(11) Uani 1 1 d .
N15 N 0.8450(4) 0.6772(3) 0.44022(15) 0.0306(11) Uani 1 1 d .
N16 N 1.0537(4) 0.7293(3) 0.42250(16) 0.0355(12) Uani 1 1 d .
N17 N 0.4820(4) 0.3736(3) 0.08411(14) 0.0240(10) Uani 1 1 d .
N18 N 0.5276(3) 0.3327(3) 0.11642(13) 0.0218(10) Uani 1 1 d .
N19 N 0.3886(4) 0.3370(3) -0.01756(15) 0.0303(11) Uani 1 1 d .
N20 N 0.5952(4) 0.3934(3) -0.03966(14) 0.0245(10) Uani 1 1 d .
N21 N 0.7061(4) 0.4313(3) 0.06213(14) 0.0278(11) Uani 1 1 d .
N22 N 0.7361(4) 0.3867(3) 0.09563(14) 0.0235(10) Uani 1 1 d .
N23 N 0.5088(4) 0.1538(3) 0.08509(14) 0.0246(10) Uani 1 1 d .
N24 N 0.7145(4) 0.2062(3) 0.06337(15) 0.0304(11) Uani 1 1 d .
Pd1 Pd 0.62412(3) 0.27061(2) 0.092017(13) 0.02199(10) Uani 1 1 d .
Pd2 Pd 0.54455(4) 0.38483(3) 0.023448(13) 0.02390(11) Uani 1 1 d .
Pd3 Pd 0.81716(4) 0.57362(3) 0.290934(13) 0.02581(11) Uani 1 1 d .
Pd4 Pd 0.92248(4) 0.62152(3) 0.399440(14) 0.03118(12) Uani 1 1 d .
Pd5 Pd 0.84245(4) 0.00275(3) 0.268191(17) 0.03559(13) Uani 1 1 d .
Pd6 Pd 0.86486(4) 0.18242(3) 0.303796(15) 0.03291(12) Uani 1 1 d .

loop_
_atom_site_aniso_label
_atom_site_aniso_U_11
_atom_site_aniso_U_22
_atom_site_aniso_U_33
_atom_site_aniso_U_23
_atom_site_aniso_U_13
_atom_site_aniso_U_12
C1 0.044(4) 0.044(4) 0.070(5) 0.022(3) 0.009(3) 0.022(3)
C2 0.031(4) 0.077(6) 0.073(5) 0.026(4) 0.014(3) 0.034(4)
C3 0.047(4) 0.096(6) 0.052(4) 0.024(4) 0.009(3) 0.049(4)
C4 0.042(4) 0.055(5) 0.042(4) 0.019(3) 0.003(3) 0.030(3)
C5 0.032(3) 0.043(4) 0.032(3) 0.008(3) 0.004(3) 0.022(3)
C6 0.039(4) 0.031(4) 0.026(3) 0.002(2) -0.005(3) 0.015(3)
C7 0.062(5) 0.044(4) 0.036(4) 0.015(3) 0.004(3) 0.024(4)
C8 0.047(4) 0.057(5) 0.035(4) 0.018(3) 0.008(3) 0.007(4)
C9 0.040(4) 0.052(5) 0.041(4) 0.004(3) 0.004(3) 0.008(3)
C10 0.033(4) 0.034(4) 0.051(4) -0.001(3) -0.002(3) 0.013(3)
C11 0.039(4) 0.053(5) 0.068(5) 0.040(4) 0.005(4) 0.008(3)
C12 0.027(4) 0.071(6) 0.091(6) 0.051(5) 0.002(4) 0.004(4)
C13 0.042(5) 0.074(6) 0.058(5) 0.037(4) -0.017(4) -0.007(4)
C14 0.038(4) 0.061(5) 0.057(4) 0.027(4) -0.013(3) -0.011(4)
C15 0.040(4) 0.040(4) 0.036(4) 0.022(3) -0.010(3) -0.004(3)
C16 0.042(4) 0.039(4) 0.038(4) 0.017(3) -0.004(3) 0.011(3)
C17 0.042(4) 0.057(5) 0.033(4) 0.023(3) -0.003(3) 0.000(3)
C18 0.071(5) 0.053(5) 0.030(4) 0.016(3) -0.006(3) 0.014(4)
C19 0.036(4) 0.044(4) 0.042(4) 0.022(3) 0.002(3) 0.002(3)
C20 0.043(4) 0.042(4) 0.040(4) 0.007(3) 0.003(3) 0.015(3)
C21 0.052(4) 0.032(4) 0.057(4) 0.007(3) 0.015(3) 0.021(3)
C22 0.046(4) 0.039(4) 0.043(4) 0.005(3) 0.012(3) 0.014(3)
C23 0.027(3) 0.023(3) 0.033(3) 0.011(2) 0.002(2) 0.006(3)
C24 0.026(3) 0.034(4) 0.041(4) 0.009(3) 0.000(3) 0.004(3)
C25 0.026(3) 0.028(4) 0.038(3) 0.008(3) 0.005(3) 0.006(3)
C26 0.026(3) 0.029(4) 0.035(3) 0.007(2) 0.011(3) 0.003(3)
C27 0.011(3) 0.034(4) 0.036(3) 0.009(3) 0.009(2) 0.002(2)
C28 0.024(3) 0.040(4) 0.021(3) 0.008(2) 0.004(2) 0.004(3)
C29 0.016(3) 0.031(3) 0.033(3) 0.003(2) 0.012(2) 0.007(2)
C30 0.022(3) 0.039(4) 0.030(3) 0.010(3) 0.005(2) 0.012(3)
C31 0.030(3) 0.061(5) 0.021(3) 0.005(3) 0.005(3) 0.012(3)
C32 0.038(4) 0.057(5) 0.040(4) 0.004(3) -0.002(3) 0.033(3)
C33 0.049(4) 0.066(5) 0.028(3) 0.005(3) -0.008(3) 0.034(4)
C34 0.037(4) 0.053(5) 0.039(4) 0.020(3) -0.003(3) 0.012(3)
C35 0.036(4) 0.062(5) 0.068(5) 0.030(4) -0.003(4) 0.014(4)
C36 0.049(5) 0.043(5) 0.064(5) 0.012(4) -0.003(4) 0.008(4)
C37 0.054(5) 0.040(5) 0.044(4) 0.009(3) -0.006(3) 0.001(3)
C38 0.056(4) 0.032(4) 0.023(3) 0.013(3) 0.000(3) 0.012(3)
C39 0.050(4) 0.035(4) 0.024(3) 0.007(3) -0.002(3) 0.014(3)
C40 0.055(5) 0.037(4) 0.042(4) -0.003(3) 0.007(3) 0.014(3)
C41 0.082(6) 0.045(5) 0.035(4) 0.002(3) 0.019(4) 0.017(4)
C42 0.041(4) 0.044(5) 0.050(4) 0.010(3) 0.018(3) 0.012(3)
C43 0.052(4) 0.052(4) 0.026(3) 0.015(3) 0.008(3) 0.025(4)
C44 0.033(3) 0.032(4) 0.041(3) 0.005(3) 0.013(3) 0.017(3)
C45 0.045(4) 0.041(4) 0.040(4) 0.005(3) 0.012(3) 0.017(3)
C46 0.048(4) 0.034(4) 0.033(3) -0.007(3) 0.000(3) 0.023(3)
C47 0.044(4) 0.027(3) 0.025(3) 0.006(2) -0.001(3) 0.010(3)
C48 0.042(4) 0.026(3) 0.017(3) 0.002(2) -0.002(2) 0.008(3)
C49 0.035(3) 0.031(4) 0.018(3) 0.002(2) -0.001(2) 0.005(3)
C50 0.042(4) 0.039(4) 0.031(3) 0.006(3) 0.002(3) -0.006(3)
C51 0.056(5) 0.062(5) 0.039(4) 0.021(3) -0.002(3) -0.004(4)
C52 0.035(4) 0.090(6) 0.039(4) 0.017(4) 0.015(3) -0.006(4)
C53 0.023(3) 0.073(5) 0.041(4) 0.015(3) 0.004(3) -0.004(3)
C54 0.028(3) 0.018(3) 0.029(3) 0.000(2) 0.008(2) 0.001(2)
C55 0.028(3) 0.030(4) 0.033(3) 0.003(3) -0.005(3) 0.004(3)
C56 0.045(4) 0.015(3) 0.036(3) 0.005(2) 0.006(3) 0.002(3)
C57 0.035(4) 0.025(3) 0.033(3) 0.000(2) 0.001(3) 0.011(3)
C58 0.047(4) 0.031(4) 0.034(3) 0.007(3) 0.015(3) 0.005(3)
C59 0.055(5) 0.050(5) 0.038(4) 0.002(3) 0.024(3) 0.006(4)
C60 0.042(4) 0.039(4) 0.034(3) -0.004(3) 0.009(3) 0.009(3)
C61 0.044(4) 0.013(3) 0.028(3) 0.007(2) 0.011(3) 0.007(3)
C62 0.022(3) 0.017(3) 0.020(3) 0.004(2) 0.002(2) -0.003(2)
C63 0.051(4) 0.031(4) 0.025(3) 0.004(2) 0.005(3) 0.013(3)
C64 0.032(4) 0.035(4) 0.035(3) -0.002(3) 0.004(3) 0.003(3)
C65 0.030(3) 0.027(4) 0.041(4) 0.010(3) 0.007(3) 0.002(3)
C66 0.032(3) 0.034(4) 0.030(3) 0.013(3) 0.014(3) 0.008(3)
C67 0.032(4) 0.038(4) 0.044(4) 0.000(3) 0.013(3) 0.008(3)
C68 0.046(4) 0.058(5) 0.053(4) 0.003(3) 0.029(3) 0.023(4)
C69 0.044(4) 0.054(5) 0.063(5) -0.012(3) 0.021(3) 0.020(4)
C70 0.049(4) 0.028(4) 0.054(4) -0.006(3) 0.019(3) 0.014(3)
C71 0.032(3) 0.032(4) 0.032(3) 0.003(3) -0.001(3) 0.008(3)
C72 0.034(3) 0.020(3) 0.035(3) 0.004(2) 0.005(3) 0.009(3)
C73 0.051(4) 0.024(4) 0.045(4) -0.001(3) 0.008(3) 0.013(3)
C74 0.032(4) 0.021(4) 0.061(4) 0.001(3) 0.013(3) -0.003(3)
C75 0.022(3) 0.042(4) 0.037(3) 0.003(3) 0.004(3) 0.002(3)
C76 0.029(3) 0.031(4) 0.033(3) 0.007(2) 0.011(2) 0.016(3)
C77 0.029(3) 0.025(3) 0.028(3) 0.011(2) 0.009(2) 0.014(3)
C78 0.029(3) 0.030(3) 0.030(3) 0.004(2) 0.001(2) 0.018(3)
C79 0.023(3) 0.017(3) 0.032(3) 0.001(2) 0.006(2) 0.004(2)
C80 0.018(3) 0.023(3) 0.022(3) 0.007(2) 0.007(2) 0.009(2)
C81 0.023(3) 0.031(3) 0.022(3) 0.002(2) 0.002(2) 0.013(3)
C82 0.015(3) 0.021(3) 0.034(3) 0.005(2) 0.003(2) 0.004(2)
C83 0.025(3) 0.030(3) 0.022(3) 0.010(2) 0.003(2) 0.009(3)
C84 0.027(3) 0.026(3) 0.019(3) 0.004(2) 0.002(2) 0.006(2)
C85 0.027(3) 0.026(3) 0.027(3) 0.009(2) 0.010(2) 0.015(3)
C86 0.029(3) 0.018(3) 0.030(3) 0.002(2) 0.006(2) 0.004(2)
C87 0.052(4) 0.027(4) 0.022(3) 0.002(2) 0.009(3) 0.011(3)
C88 0.051(4) 0.055(5) 0.024(3) 0.015(3) 0.008(3) 0.022(3)
C89 0.032(3) 0.024(4) 0.054(4) 0.000(3) -0.008(3) 0.007(3)
C90 0.042(4) 0.029(4) 0.049(4) 0.000(3) -0.006(3) 0.014(3)
N1 0.025(3) 0.034(3) 0.034(3) 0.000(2) 0.004(2) 0.008(2)
N2 0.024(3) 0.030(3) 0.050(3) 0.007(2) 0.003(2) 0.012(2)
N3 0.027(3) 0.022(3) 0.050(3) 0.007(2) 0.000(2) 0.007(2)
N4 0.034(3) 0.029(3) 0.036(3) 0.008(2) 0.000(2) 0.016(2)
N5 0.021(3) 0.035(3) 0.037(3) 0.009(2) -0.003(2) 0.004(2)
N6 0.025(3) 0.043(4) 0.060(4) 0.027(3) -0.009(3) 0.005(2)
N7 0.026(3) 0.022(3) 0.054(3) 0.006(2) 0.004(2) 0.010(2)
N8 0.043(3) 0.033(3) 0.056(3) 0.016(2) 0.010(3) 0.019(3)
N9 0.035(3) 0.039(3) 0.016(2) 0.002(2) 0.005(2) 0.009(2)
N10 0.031(3) 0.038(3) 0.018(2) 0.002(2) 0.005(2) 0.010(2)
N11 0.026(3) 0.037(3) 0.023(2) 0.001(2) 0.004(2) 0.001(2)
N12 0.033(3) 0.020(3) 0.028(2) 0.0017(19) 0.000(2) 0.008(2)
N13 0.033(3) 0.060(4) 0.027(3) 0.005(2) -0.002(2) 0.013(3)
N14 0.022(2) 0.045(3) 0.021(2) 0.003(2) 0.0014(19) 0.006(2)
N15 0.033(3) 0.037(3) 0.026(2) 0.008(2) 0.006(2) 0.016(2)
N16 0.029(3) 0.039(3) 0.033(3) 0.017(2) -0.002(2) 0.005(2)
N17 0.034(3) 0.020(3) 0.023(2) 0.0087(18) 0.007(2) 0.014(2)
N18 0.026(2) 0.022(3) 0.017(2) 0.0052(18) 0.0056(18) 0.006(2)
N19 0.039(3) 0.025(3) 0.027(3) 0.0075(19) 0.004(2) 0.010(2)
N20 0.030(3) 0.016(3) 0.031(3) 0.0045(19) 0.010(2) 0.009(2)
N21 0.033(3) 0.034(3) 0.022(2) 0.012(2) 0.010(2) 0.014(2)
N22 0.027(2) 0.015(2) 0.028(2) 0.0076(18) 0.006(2) 0.004(2)
N23 0.023(3) 0.029(3) 0.023(2) 0.0041(19) 0.0054(19) 0.010(2)
N24 0.033(3) 0.028(3) 0.030(3) 0.004(2) 0.008(2) 0.009(2)
Pd1 0.0220(2) 0.0189(2) 0.0259(2) 0.00434(16) 0.00708(17) 0.00625(18)
Pd2 0.0293(2) 0.0215(2) 0.0216(2) 0.00616(16) 0.00569(17) 0.00831(19)
Pd3 0.0249(2) 0.0304(3) 0.0210(2) 0.00542(17) 0.00371(17) 0.00741(19)
Pd4 0.0355(3) 0.0345(3) 0.0214(2) 0.00567(18) 0.00111(19) 0.0098(2)
Pd5 0.0286(3) 0.0283(3) 0.0519(3) 0.0114(2) 0.0030(2) 0.0129(2)
Pd6 0.0237(2) 0.0319(3) 0.0400(3) 0.0123(2) -0.00088(19) 0.0064(2)

loop_
_atom_type_symbol
_atom_type_description
_atom_type_scat_dispersion_real
_atom_type_scat_dispersion_imag
_atom_type_scat_source
C C 0.0033 0.0016 'International Tables Vol C Tables 4.2.6.8 and 6.1.1.4'
H H 0.0000 0.0000 'International Tables Vol C Tables 4.2.6.8 and 6.1.1.4'
N N 0.0061 0.0033 'International Tables Vol C Tables 4.2.6.8 and 6.1.1.4'
O O 0.0106 0.0060 'International Tables Vol C Tables 4.2.6.8 and 6.1.1.4'
Pd Pd -0.9988 1.0072 'International Tables Vol C Tables 4.2.6.8 and 6.1.1.4'

loop_
_geom_angle_atom_site_label_1
_geom_angle_atom_site_label_2
_geom_angle_atom_site_label_3
_geom_angle
N2 C1 C2 121.1(6)
N2 C1 H1 119.5
C2 C1 H1 119.5
C1 C2 C3 119.6(6)
C1 C2 H2 120.2
C3 C2 H2 120.2
C4 C3 C2 118.4(6)
C4 C3 H3 120.8
C2 C3 H3 120.8
C5 C4 C3 120.8(6)
C5 C4 H4 119.6
C3 C4 H4 119.6
N2 C5 C4 120.1(5)
N2 C5 C6 115.6(5)
C4 C5 C6 124.3(5)
C7 C6 N1 120.6(6)
C7 C6 C5 125.5(5)
N1 C6 C5 113.9(5)
C6 C7 C8 119.9(6)
C6 C7 H7 120.0
C8 C7 H7 120.0
C9 C8 C7 119.6(6)
C9 C8 H8 120.2
C7 C8 H8 120.2
C8 C9 C10 118.6(6)
C8 C9 H9 120.7
C10 C9 H9 120.7
N1 C10 C9 122.7(6)
N1 C10 H10 118.6
C9 C10 H10 118.6
N6 C11 C12 119.3(7)
N6 C11 H11 120.3
C12 C11 H11 120.3
C13 C12 C11 120.4(7)
C13 C12 H12 119.8
C11 C12 H12 119.8
C14 C13 C12 119.2(7)
C14 C13 H13 120.4
C12 C13 H13 120.4
C13 C14 C15 120.4(8)
C13 C14 H14 119.8
C15 C14 H14 119.8
N6 C15 C14 120.8(6)
N6 C15 C16 114.6(5)
C14 C15 C16 124.6(7)
N5 C16 C17 120.6(6)
N5 C16 C15 114.1(6)
C17 C16 C15 125.1(6)
C18 C17 C16 119.0(6)
C18 C17 H17 120.5
C16 C17 H17 120.5
C17 C18 C19 120.7(7)
C17 C18 H18 119.6
C19 C18 H18 119.6
C18 C19 C20 119.0(6)
C18 C19 H19 120.5
C20 C19 H19 120.5
N5 C20 C19 120.7(6)
N5 C20 H20 119.6
C19 C20 H20 119.6
N8 C21 C22 109.4(6)
N8 C21 H21 125.3
C22 C21 H21 125.3
C21 C22 C24 105.9(6)
C21 C22 H22 127.1
C24 C22 H22 127.1
N4 C23 C89 107.5(5)
N4 C23 C82 123.2(5)
C89 C23 C82 129.3(5)
N7 C24 C22 108.1(5)
N7 C24 C25 121.3(5)
C22 C24 C25 130.5(5)
C30 C25 C26 118.6(5)
C30 C25 C24 122.4(5)
C26 C25 C24 118.9(5)
C27 C26 C25 120.3(5)
C27 C26 H26 119.8
C25 C26 H26 119.8
C28 C27 C26 119.3(5)
C28 C27 C54 119.7(5)
C26 C27 C54 121.0(5)
C27 C28 C29 121.5(6)
C27 C28 H28 119.3
C29 C28 H28 119.3
C30 C29 C28 118.7(5)
C30 C29 C31 116.0(5)
C28 C29 C31 125.3(5)
C29 C30 C25 121.6(5)
C29 C30 H30 119.2
C25 C30 H30 119.2
N14 C31 C32 108.3(5)
N14 C31 C29 122.9(5)
C32 C31 C29 128.5(6)
C33 C32 C31 105.7(5)
C33 C32 H32 127.2
C31 C32 H32 127.2
N13 C33 C32 110.6(5)
N13 C33 H33 124.7
C32 C33 H33 124.7
N16 C34 C35 120.1(7)
N16 C34 H34 119.9
C35 C34 H34 119.9
C36 C35 C34 119.5(7)
C36 C35 H35 120.3
C34 C35 H35 120.3
C35 C36 C37 119.7(7)
C35 C36 H36 120.1
C37 C36 H36 120.1
C38 C37 C36 117.4(7)
C38 C37 H37 121.3
C36 C37 H37 121.3
N16 C38 C37 122.1(6)
N16 C38 C39 114.8(5)
C37 C38 C39 123.1(6)
N15 C39 C40 120.3(6)
N15 C39 C38 115.0(5)
C40 C39 C38 124.6(6)
C41 C40 C39 118.9(6)
C41 C40 H40 120.5
C39 C40 H40 120.5
C42 C41 C40 120.4(7)
C42 C41 H41 119.8
C40 C41 H41 119.8
C41 C42 C43 119.7(6)
C41 C42 H42 120.2
C43 C42 H42 120.2
N15 C43 C42 120.9(6)
N15 C43 H43 119.5
C42 C43 H43 119.5
N12 C44 C45 121.7(5)
N12 C44 H44 119.2
C45 C44 H44 119.2
C46 C45 C44 117.9(6)
C46 C45 H45 121.0
C44 C45 H45 121.0
C45 C46 C47 120.5(6)
C45 C46 H46 119.7
C47 C46 H46 119.7
C48 C47 C46 119.6(5)
C48 C47 H47 120.2
C46 C47 H47 120.2
N12 C48 C47 121.1(5)
N12 C48 C49 114.6(5)
C47 C48 C49 124.3(5)
N11 C49 C50 120.3(5)
N11 C49 C48 115.5(5)
C50 C49 C48 124.2(5)
C51 C50 C49 119.9(6)
C51 C50 H50 120.0
C49 C50 H50 120.0
C52 C51 C50 120.4(6)
C52 C51 H51 119.8
C50 C51 H51 119.8
C51 C52 C53 118.7(6)
C51 C52 H52 120.6
C53 C52 H52 120.6
N11 C53 C52 120.6(7)
N11 C53 H53 119.7
C52 C53 H53 119.7
N22 C54 C55 107.9(4)
N22 C54 C27 123.1(5)
C55 C54 C27 129.0(5)
C56 C55 C54 106.2(5)
C56 C55 H55 126.9
C54 C55 H55 126.9
N21 C56 C55 109.2(5)
N21 C56 H56 125.4
C55 C56 H56 125.4
N20 C57 C58 122.5(5)
N20 C57 H57 118.8
C58 C57 H57 118.8
C57 C58 C59 118.1(6)
C57 C58 H58 121.0
C59 C58 H58 121.0
C60 C59 C58 119.1(6)
C60 C59 H59 120.5
C58 C59 H59 120.5
C61 C60 C59 120.2(6)
C61 C60 H60 119.9
C59 C60 H60 119.9
N20 C61 C60 119.6(5)
N20 C61 C62 116.0(4)
C60 C61 C62 124.3(5)
N19 C62 C63 119.7(5)
N19 C62 C61 115.2(4)
C63 C62 C61 125.0(5)
C64 C63 C62 120.0(5)
C64 C63 H63 120.0
C62 C63 H63 120.0
C63 C64 C65 120.3(5)
C63 C64 H64 119.9
C65 C64 H64 119.9
C64 C65 C66 118.2(5)
C64 C65 H65 120.9
C66 C65 H65 120.9
N19 C66 C65 122.3(5)
N19 C66 H66 118.9
C65 C66 H66 118.9
C68 C67 N24 122.4(6)
C68 C67 H67 118.8
N24 C67 H67 118.8
C67 C68 C69 119.5(6)
C67 C68 H68 120.3
C69 C68 H68 120.3
C68 C69 C70 119.4(6)
C68 C69 H69 120.3
C70 C69 H69 120.3
C71 C70 C69 118.3(6)
C71 C70 H70 120.8
C69 C70 H70 120.8
N24 C71 C70 121.6(6)
N24 C71 C72 114.9(5)
C70 C71 C72 123.5(6)
N23 C72 C73 119.5(5)
N23 C72 C71 114.9(5)
C73 C72 C71 125.5(5)
C74 C73 C72 120.2(6)
C74 C73 H73 119.9
C72 C73 H73 119.9
C73 C74 C75 119.6(6)
C73 C74 H74 120.2
C75 C74 H74 120.2
C74 C75 C76 118.7(5)
C74 C75 H75 120.6
C76 C75 H75 120.6
N23 C76 C75 121.7(5)
N23 C76 H76 119.2
C75 C76 H76 119.2
N17 C77 C78 110.2(4)
N17 C77 H77 124.9
C78 C77 H77 124.9
C77 C78 C79 105.2(5)
C77 C78 H78 127.4
C79 C78 H78 127.4
N18 C79 C78 108.7(4)
N18 C79 C80 121.2(4)
C78 C79 C80 130.1(5)
C85 C80 C81 118.9(4)
C85 C80 C79 120.1(5)
C81 C80 C79 120.9(4)
C80 C81 C82 121.4(5)
C80 C81 H81 119.3
C82 C81 H81 119.3
C83 C82 C81 118.4(5)
C83 C82 C23 123.3(5)
C81 C82 C23 118.0(5)
C84 C83 C82 120.9(5)
C84 C83 H83 119.6
C82 C83 H83 119.6
C83 C84 C85 119.6(5)
C83 C84 C86 116.9(4)
C85 C84 C86 123.4(5)
C80 C85 C84 120.8(5)
C80 C85 H85 119.6
C84 C85 H85 119.6
N10 C86 C87 107.7(5)
N10 C86 C84 124.5(5)
C87 C86 C84 127.5(5)
C88 C87 C86 106.2(5)
C88 C87 H87 126.9
C86 C87 H87 126.9
N9 C88 C87 109.6(5)
N9 C88 H88 125.2
C87 C88 H88 125.2
C90 C89 C23 106.4(5)
C90 C89 H89 126.8
C23 C89 H89 126.8
N3 C90 C89 110.3(6)
N3 C90 H90 124.9
C89 C90 H90 124.9
C10 N1 C6 118.4(5)
C10 N1 Pd5 127.0(4)
C6 N1 Pd5 114.6(4)
C5 N2 C1 119.9(5)
C5 N2 Pd5 114.3(4)
C1 N2 Pd5 125.8(4)
C90 N3 N4 107.5(4)
C90 N3 Pd5 132.4(4)
N4 N3 Pd5 117.4(3)
C23 N4 N3 108.2(4)
C23 N4 Pd6 136.0(4)
N3 N4 Pd6 112.2(3)
C20 N5 C16 119.6(5)
C20 N5 Pd6 126.3(4)
C16 N5 Pd6 114.1(4)
C15 N6 C11 119.6(6)
C15 N6 Pd6 115.1(4)
C11 N6 Pd6 125.2(5)
N8 N7 C24 107.8(5)
N8 N7 Pd6 115.0(4)
C24 N7 Pd6 135.3(4)
C21 N8 N7 108.7(5)
C21 N8 Pd5 132.0(4)
N7 N8 Pd5 115.1(4)
C88 N9 N10 107.6(5)
C88 N9 Pd4 128.2(4)
N10 N9 Pd4 119.9(3)
C86 N10 N9 109.0(4)
C86 N10 Pd3 136.4(3)
N9 N10 Pd3 113.0(3)
C53 N11 C49 120.0(5)
C53 N11 Pd3 125.4(4)
C49 N11 Pd3 114.6(4)
C44 N12 C48 119.1(5)
C44 N12 Pd3 125.9(4)
C48 N12 Pd3 114.8(4)
C33 N13 N14 107.5(5)
C33 N13 Pd4 129.7(4)
N14 N13 Pd4 118.8(4)
C31 N14 N13 107.9(4)
C31 N14 Pd3 137.0(4)
N13 N14 Pd3 113.9(4)
C39 N15 C43 119.8(5)
C39 N15 Pd4 115.2(4)
C43 N15 Pd4 125.1(4)
C34 N16 C38 121.2(6)
C34 N16 Pd4 124.4(5)
C38 N16 Pd4 114.4(4)
C77 N17 N18 107.8(4)
C77 N17 Pd2 131.0(3)
N18 N17 Pd2 116.9(3)
C79 N18 N17 108.1(4)
C79 N18 Pd1 136.8(3)
N17 N18 Pd1 114.3(3)
C66 N19 C62 119.5(5)
C66 N19 Pd2 126.5(4)
C62 N19 Pd2 113.9(3)
C57 N20 C61 120.5(4)
C57 N20 Pd2 126.2(4)
C61 N20 Pd2 113.2(3)
N22 N21 C56 107.6(4)
N22 N21 Pd2 117.9(3)
C56 N21 Pd2 129.9(4)
N21 N22 C54 109.2(4)
N21 N22 Pd1 113.6(3)
C54 N22 Pd1 136.4(3)
C76 N23 C72 120.2(5)
C76 N23 Pd1 125.8(4)
C72 N23 Pd1 114.1(3)
C67 N24 C71 118.7(5)
C67 N24 Pd1 126.4(4)
C71 N24 Pd1 114.9(4)
N22 Pd1 N18 82.18(17)
N22 Pd1 N23 177.28(16)
N18 Pd1 N23 98.17(17)
N22 Pd1 N24 99.04(18)
N18 Pd1 N24 176.30(16)
N23 Pd1 N24 80.44(18)
N22 Pd1 Pd2 65.16(12)
N18 Pd1 Pd2 64.74(11)
N23 Pd1 Pd2 112.52(12)
N24 Pd1 Pd2 112.54(12)
N19 Pd2 N20 81.53(18)
N19 Pd2 N17 94.35(18)
N20 Pd2 N17 175.85(17)
N19 Pd2 N21 176.95(18)
N20 Pd2 N21 95.70(17)
N17 Pd2 N21 88.43(17)
N19 Pd2 Pd1 117.91(12)
N20 Pd2 Pd1 119.34(12)
N17 Pd2 Pd1 63.02(11)
N21 Pd2 Pd1 62.34(12)
N14 Pd3 N10 83.29(18)
N14 Pd3 N12 174.16(18)
N10 Pd3 N12 98.03(18)
N14 Pd3 N11 97.62(19)
N10 Pd3 N11 173.92(18)
N12 Pd3 N11 80.47(18)
N14 Pd3 Pd4 64.56(13)
N10 Pd3 Pd4 64.53(12)
N12 Pd3 Pd4 110.82(12)
N11 Pd3 Pd4 110.38(12)
N15 Pd4 N13 176.8(2)
N15 Pd4 N9 95.40(19)
N13 Pd4 N9 87.7(2)
N15 Pd4 N16 80.5(2)
N13 Pd4 N16 96.3(2)
N9 Pd4 N16 175.9(2)
N15 Pd4 Pd3 119.05(12)
N13 Pd4 Pd3 62.01(13)
N9 Pd4 Pd3 61.81(12)
N16 Pd4 Pd3 120.82(13)
N1 Pd5 N3 95.53(18)
N1 Pd5 N2 81.54(19)
N3 Pd5 N2 177.07(19)
N1 Pd5 N8 178.08(19)
N3 Pd5 N8 85.91(19)
N2 Pd5 N8 97.02(19)
N1 Pd5 Pd6 115.11(13)
N3 Pd5 Pd6 64.29(14)
N2 Pd5 Pd6 116.93(14)
N8 Pd5 Pd6 64.38(15)
N7 Pd6 N6 98.1(2)
N7 Pd6 N5 177.66(18)
N6 Pd6 N5 79.8(2)
N7 Pd6 N4 83.61(18)
N6 Pd6 N4 177.50(19)
N5 Pd6 N4 98.46(18)
N7 Pd6 Pd5 64.91(13)
N6 Pd6 Pd5 112.95(16)
N5 Pd6 Pd5 114.90(14)
N4 Pd6 Pd5 66.09(13)

loop_
_geom_bond_atom_site_label_1
_geom_bond_atom_site_label_2
_geom_bond_distance
C1 N2 1.356(8)
C1 C2 1.368(8)
C1 H1 0.9300
C2 C3 1.380(9)
C2 H2 0.9300
C3 C4 1.374(9)
C3 H3 0.9300
C4 C5 1.371(7)
C4 H4 0.9300
C5 N2 1.348(7)
C5 C6 1.464(8)
C6 C7 1.375(8)
C6 N1 1.381(7)
C7 C8 1.395(9)
C7 H7 0.9300
C8 C9 1.369(9)
C8 H8 0.9300
C9 C10 1.389(8)
C9 H9 0.9300
C10 N1 1.348(7)
C10 H10 0.9300
C11 N6 1.367(8)
C11 C12 1.396(10)
C11 H11 0.9300
C12 C13 1.362(11)
C12 H12 0.9300
C13 C14 1.338(10)
C13 H13 0.9300
C14 C15 1.396(8)
C14 H14 0.9300
C15 N6 1.327(8)
C15 C16 1.480(9)
C16 N5 1.355(7)
C16 C17 1.391(9)
C17 C18 1.355(9)
C17 H17 0.9300
C18 C19 1.363(9)
C18 H18 0.9300
C19 C20 1.389(8)
C19 H19 0.9300
C20 N5 1.346(7)
C20 H20 0.9300
C21 N8 1.336(8)
C21 C22 1.369(8)
C21 H21 0.9300
C22 C24 1.386(8)
C22 H22 0.9300
C23 N4 1.350(6)
C23 C89 1.391(8)
C23 C82 1.462(7)
C24 N7 1.364(7)
C24 C25 1.484(8)
C25 C30 1.384(8)
C25 C26 1.395(7)
C26 C27 1.392(8)
C26 H26 0.9300
C27 C28 1.374(7)
C27 C54 1.481(7)
C28 C29 1.382(7)
C28 H28 0.9300
C29 C30 1.380(7)
C29 C31 1.481(8)
C30 H30 0.9300
C31 N14 1.356(7)
C31 C32 1.398(7)
C32 C33 1.364(8)
C32 H32 0.9300
C33 N13 1.335(7)
C33 H33 0.9300
C34 N16 1.357(8)
C34 C35 1.390(9)
C34 H34 0.9300
C35 C36 1.390(10)
C35 H35 0.9300
C36 C37 1.439(10)
C36 H36 0.9300
C37 C38 1.370(8)
C37 H37 0.9300
C38 N16 1.358(8)
C38 C39 1.458(9)
C39 N15 1.353(7)
C39 C40 1.392(9)
C40 C41 1.379(9)
C40 H40 0.9300
C41 C42 1.353(9)
C41 H41 0.9300
C42 C43 1.376(8)
C42 H42 0.9300
C43 N15 1.360(8)
C43 H43 0.9300
C44 N12 1.354(7)
C44 C45 1.414(8)
C44 H44 0.9300
C45 C46 1.379(8)
C45 H45 0.9300
C46 C47 1.384(8)
C46 H46 0.9300
C47 C48 1.378(8)
C47 H47 0.9300
C48 N12 1.373(7)
C48 C49 1.457(8)
C49 N11 1.359(7)
C49 C50 1.383(8)
C50 C51 1.356(9)
C50 H50 0.9300
C51 C52 1.354(10)
C51 H51 0.9300
C52 C53 1.419(9)
C52 H52 0.9300
C53 N11 1.330(7)
C53 H53 0.9300
C54 N22 1.350(6)
C54 C55 1.381(7)
C55 C56 1.365(7)
C55 H55 0.9300
C56 N21 1.353(7)
C56 H56 0.9300
C57 N20 1.331(7)
C57 C58 1.373(7)
C57 H57 0.9300
C58 C59 1.399(8)
C58 H58 0.9300
C59 C60 1.385(8)
C59 H59 0.9300
C60 C61 1.379(7)
C60 H60 0.9300
C61 N20 1.359(7)
C61 C62 1.451(7)
C62 N19 1.364(6)
C62 C63 1.389(7)
C63 C64 1.354(8)
C63 H63 0.9300
C64 C65 1.371(8)
C64 H64 0.9300
C65 C66 1.385(7)
C65 H65 0.9300
C66 N19 1.330(7)
C66 H66 0.9300
C67 C68 1.342(8)
C67 N24 1.348(7)
C67 H67 0.9300
C68 C69 1.367(9)
C68 H68 0.9300
C69 C70 1.400(9)
C69 H69 0.9300
C70 C71 1.363(8)
C70 H70 0.9300
C71 N24 1.354(7)
C71 C72 1.460(8)
C72 N23 1.376(7)
C72 C73 1.383(8)
C73 C74 1.374(8)
C73 H73 0.9300
C74 C75 1.385(8)
C74 H74 0.9300
C75 C76 1.386(8)
C75 H75 0.9300
C76 N23 1.333(6)
C76 H76 0.9300
C77 N17 1.333(6)
C77 C78 1.367(7)
C77 H77 0.9300
C78 C79 1.381(7)
C78 H78 0.9300
C79 N18 1.351(6)
C79 C80 1.474(7)
C80 C85 1.383(7)
C80 C81 1.395(7)
C81 C82 1.398(7)
C81 H81 0.9300
C82 C83 1.395(7)
C83 C84 1.385(7)
C83 H83 0.9300
C84 C85 1.394(7)
C84 C86 1.474(7)
C85 H85 0.9300
C86 N10 1.339(7)
C86 C87 1.392(7)
C87 C88 1.364(8)
C87 H87 0.9300
C88 N9 1.336(7)
C88 H88 0.9300
C89 C90 1.361(8)
C89 H89 0.9300
C90 N3 1.322(7)
C90 H90 0.9300
N1 Pd5 1.987(5)
N2 Pd5 2.007(4)
N3 N4 1.383(6)
N3 Pd5 2.003(4)
N4 Pd6 2.019(5)
N5 Pd6 2.018(5)
N6 Pd6 2.015(5)
N7 N8 1.351(6)
N7 Pd6 2.007(5)
N8 Pd5 2.021(5)
N9 N10 1.366(6)
N9 Pd4 2.006(5)
N10 Pd3 2.015(4)
N11 Pd3 2.028(4)
N12 Pd3 2.018(4)
N13 N14 1.383(6)
N13 Pd4 2.004(5)
N14 Pd3 1.992(4)
N15 Pd4 2.001(5)
N16 Pd4 2.021(5)
N17 N18 1.356(5)
N17 Pd2 2.021(4)
N18 Pd1 2.004(4)
N19 Pd2 2.006(5)
N20 Pd2 2.020(4)
N21 N22 1.343(5)
N21 Pd2 2.031(4)
N22 Pd1 2.003(4)
N23 Pd1 2.019(4)
N24 Pd1 2.023(5)
Pd1 Pd2 3.1178(10)
Pd3 Pd4 3.1725(11)
Pd5 Pd6 3.0701(10)

loop_
_geom_torsion_atom_site_label_1
_geom_torsion_atom_site_label_2
_geom_torsion_atom_site_label_3
_geom_torsion_atom_site_label_4
_geom_torsion
N2 C1 C2 C3 1.8(11)
C1 C2 C3 C4 -2.0(11)
C2 C3 C4 C5 -0.6(11)
C3 C4 C5 N2 3.5(10)
C3 C4 C5 C6 -177.0(6)
N2 C5 C6 C7 -179.5(6)
C4 C5 C6 C7 1.0(10)
N2 C5 C6 N1 -0.4(7)
C4 C5 C6 N1 -179.9(6)
N1 C6 C7 C8 -3.7(9)
C5 C6 C7 C8 175.3(6)
C6 C7 C8 C9 -0.2(10)
C7 C8 C9 C10 3.1(10)
C8 C9 C10 N1 -2.3(10)
N6 C11 C12 C13 -2.4(10)
C11 C12 C13 C14 3.0(11)
C12 C13 C14 C15 0.7(11)
C13 C14 C15 N6 -5.2(10)
C13 C14 C15 C16 172.7(6)
N6 C15 C16 N5 1.5(8)
C14 C15 C16 N5 -176.5(6)
N6 C15 C16 C17 177.2(6)
C14 C15 C16 C17 -0.8(10)
N5 C16 C17 C18 2.9(9)
C15 C16 C17 C18 -172.6(6)
C16 C17 C18 C19 2.0(10)
C17 C18 C19 C20 -4.1(10)
C18 C19 C20 N5 1.4(9)
N8 C21 C22 C24 1.2(7)
C21 C22 C24 N7 0.0(7)
C21 C22 C24 C25 -175.4(6)
N7 C24 C25 C30 36.2(8)
C22 C24 C25 C30 -148.9(6)
N7 C24 C25 C26 -142.2(5)
C22 C24 C25 C26 32.6(9)
C30 C25 C26 C27 -1.2(8)
C24 C25 C26 C27 177.4(5)
C25 C26 C27 C28 -0.1(8)
C25 C26 C27 C54 -179.8(5)
C26 C27 C28 C29 0.7(8)
C54 C27 C28 C29 -179.6(5)
C27 C28 C29 C30 0.0(8)
C27 C28 C29 C31 -179.1(5)
C28 C29 C30 C25 -1.3(8)
C31 C29 C30 C25 177.9(5)
C26 C25 C30 C29 1.9(8)
C24 C25 C30 C29 -176.6(5)
C30 C29 C31 N14 -145.9(5)
C28 C29 C31 N14 33.2(9)
C30 C29 C31 C32 26.6(9)
C28 C29 C31 C32 -154.2(6)
N14 C31 C32 C33 2.4(7)
C29 C31 C32 C33 -171.0(6)
C31 C32 C33 N13 -2.4(8)
N16 C34 C35 C36 -0.7(9)
C34 C35 C36 C37 -0.3(9)
C35 C36 C37 C38 1.7(9)
C36 C37 C38 N16 -2.3(8)
C36 C37 C38 C39 178.0(5)
N16 C38 C39 N15 -2.0(7)
C37 C38 C39 N15 177.7(5)
N16 C38 C39 C40 178.8(5)
C37 C38 C39 C40 -1.4(9)
N15 C39 C40 C41 0.9(9)
C38 C39 C40 C41 180.0(6)
C39 C40 C41 C42 0.0(10)
C40 C41 C42 C43 -1.0(10)
C41 C42 C43 N15 1.2(9)
N12 C44 C45 C46 -1.6(8)
C44 C45 C46 C47 0.9(9)
C45 C46 C47 C48 -0.8(8)
C46 C47 C48 N12 1.2(8)
C46 C47 C48 C49 -179.4(5)
N12 C48 C49 N11 -1.2(7)
C47 C48 C49 N11 179.3(5)
N12 C48 C49 C50 -179.3(5)
C47 C48 C49 C50 1.2(9)
N11 C49 C50 C51 0.8(9)
C48 C49 C50 C51 178.8(6)
C49 C50 C51 C52 -0.6(10)
C50 C51 C52 C53 0.4(11)
C51 C52 C53 N11 -0.6(10)
C28 C27 C54 N22 -142.1(5)
C26 C27 C54 N22 37.6(8)
C28 C27 C54 C55 34.8(8)
C26 C27 C54 C55 -145.6(6)
N22 C54 C55 C56 1.0(6)
C27 C54 C55 C56 -176.3(5)
C54 C55 C56 N21 -1.7(7)
N20 C57 C58 C59 -0.3(9)
C57 C58 C59 C60 -0.4(9)
C58 C59 C60 C61 -0.3(9)
C59 C60 C61 N20 1.7(9)
C59 C60 C61 C62 -179.5(6)
N20 C61 C62 N19 -2.1(7)
C60 C61 C62 N19 179.1(5)
N20 C61 C62 C63 -179.3(5)
C60 C61 C62 C63 1.9(9)
N19 C62 C63 C64 -2.1(8)
C61 C62 C63 C64 175.1(5)
C62 C63 C64 C65 -0.4(9)
C63 C64 C65 C66 1.8(9)
C64 C65 C66 N19 -0.8(9)
N24 C67 C68 C69 -2.5(10)
C67 C68 C69 C70 2.9(10)
C68 C69 C70 C71 -0.6(10)
C69 C70 C71 N24 -2.3(9)
C69 C70 C71 C72 175.5(6)
N24 C71 C72 N23 2.0(7)
C70 C71 C72 N23 -175.9(5)
N24 C71 C72 C73 178.3(5)
C70 C71 C72 C73 0.4(9)
N23 C72 C73 C74 1.3(8)
C71 C72 C73 C74 -174.8(5)
C72 C73 C74 C75 1.8(9)
C73 C74 C75 C76 -2.0(9)
C74 C75 C76 N23 -1.0(8)
N17 C77 C78 C79 1.5(6)
C77 C78 C79 N18 -1.6(6)
C77 C78 C79 C80 175.0(5)
N18 C79 C80 C85 142.2(5)
C78 C79 C80 C85 -34.0(8)
N18 C79 C80 C81 -34.6(7)
C78 C79 C80 C81 149.2(6)
C85 C80 C81 C82 0.3(8)
C79 C80 C81 C82 177.1(5)
C80 C81 C82 C83 -1.2(8)
C80 C81 C82 C23 -175.7(5)
N4 C23 C82 C83 -23.6(8)
C89 C23 C82 C83 156.1(6)
N4 C23 C82 C81 150.6(5)
C89 C23 C82 C81 -29.7(8)
C81 C82 C83 C84 1.7(8)
C23 C82 C83 C84 175.9(5)
C82 C83 C84 C85 -1.3(8)
C82 C83 C84 C86 179.0(5)
C81 C80 C85 C84 0.1(7)
C79 C80 C85 C84 -176.7(5)
C83 C84 C85 C80 0.4(8)
C86 C84 C85 C80 180.0(5)
C83 C84 C86 N10 139.2(5)
C85 C84 C86 N10 -40.5(8)
C83 C84 C86 C87 -33.0(8)
C85 C84 C86 C87 147.3(6)
N10 C86 C87 C88 -1.5(6)
C84 C86 C87 C88 171.8(5)
C86 C87 C88 N9 0.9(7)
N4 C23 C89 C90 -4.1(7)
C82 C23 C89 C90 176.1(5)
C23 C89 C90 N3 3.1(7)
C9 C10 N1 C6 -1.5(9)
C9 C10 N1 Pd5 -177.8(5)
C7 C6 N1 C10 4.5(8)
C5 C6 N1 C10 -174.7(5)
C7 C6 N1 Pd5 -178.8(4)
C5 C6 N1 Pd5 2.1(6)
C4 C5 N2 C1 -3.7(9)
C6 C5 N2 C1 176.8(5)
C4 C5 N2 Pd5 178.0(4)
C6 C5 N2 Pd5 -1.5(6)
C2 C1 N2 C5 1.1(10)
C2 C1 N2 Pd5 179.1(5)
C89 C90 N3 N4 -0.9(7)
C89 C90 N3 Pd5 -161.1(4)
C89 C23 N4 N3 3.7(6)
C82 C23 N4 N3 -176.5(5)
C89 C23 N4 Pd6 159.6(4)
C82 C23 N4 Pd6 -20.6(8)
C90 N3 N4 C23 -1.8(6)
Pd5 N3 N4 C23 161.9(3)
C90 N3 N4 Pd6 -163.9(4)
Pd5 N3 N4 Pd6 -0.3(5)
C19 C20 N5 C16 3.4(8)
C19 C20 N5 Pd6 -173.9(4)
C17 C16 N5 C20 -5.6(8)
C15 C16 N5 C20 170.4(5)
C17 C16 N5 Pd6 172.1(4)
C15 C16 N5 Pd6 -12.0(6)
C14 C15 N6 C11 5.8(9)
C16 C15 N6 C11 -172.3(5)
C14 C15 N6 Pd6 -172.1(5)
C16 C15 N6 Pd6 9.8(7)
C12 C11 N6 C15 -2.1(9)
C12 C11 N6 Pd6 175.6(4)
C22 C24 N7 N8 -1.2(6)
C25 C24 N7 N8 174.7(5)
C22 C24 N7 Pd6 -164.3(4)
C25 C24 N7 Pd6 11.6(8)
C22 C21 N8 N7 -2.0(7)
C22 C21 N8 Pd5 153.5(4)
C24 N7 N8 C21 1.9(6)
Pd6 N7 N8 C21 168.9(4)
C24 N7 N8 Pd5 -158.1(4)
Pd6 N7 N8 Pd5 8.9(5)
C87 C88 N9 N10 0.0(7)
C87 C88 N9 Pd4 -156.3(4)
C87 C86 N10 N9 1.5(6)
C84 C86 N10 N9 -172.0(5)
C87 C86 N10 Pd3 165.3(4)
C84 C86 N10 Pd3 -8.2(9)
C88 N9 N10 C86 -1.0(6)
Pd4 N9 N10 C86 157.7(4)
C88 N9 N10 Pd3 -168.9(4)
Pd4 N9 N10 Pd3 -10.3(5)
C52 C53 N11 C49 0.8(9)
C52 C53 N11 Pd3 -177.4(5)
C50 C49 N11 C53 -1.0(8)
C48 C49 N11 C53 -179.2(5)
C50 C49 N11 Pd3 177.4(4)
C48 C49 N11 Pd3 -0.7(6)
C45 C44 N12 C48 2.1(8)
C45 C44 N12 Pd3 177.7(4)
C47 C48 N12 C44 -1.8(8)
C49 C48 N12 C44 178.7(5)
C47 C48 N12 Pd3 -177.9(4)
C49 C48 N12 Pd3 2.6(6)
C32 C33 N13 N14 1.5(7)
C32 C33 N13 Pd4 158.2(5)
C32 C31 N14 N13 -1.6(7)
C29 C31 N14 N13 172.3(5)
C32 C31 N14 Pd3 -167.6(4)
C29 C31 N14 Pd3 6.3(9)
C33 N13 N14 C31 0.1(6)
Pd4 N13 N14 C31 -159.6(4)
C33 N13 N14 Pd3 169.7(4)
Pd4 N13 N14 Pd3 10.0(5)
C40 C39 N15 C43 -0.6(8)
C38 C39 N15 C43 -179.8(5)
C40 C39 N15 Pd4 179.4(4)
C38 C39 N15 Pd4 0.2(6)
C42 C43 N15 C39 -0.4(8)
C42 C43 N15 Pd4 179.6(4)
C35 C34 N16 C38 0.2(8)
C35 C34 N16 Pd4 178.3(4)
C37 C38 N16 C34 1.4(8)
C39 C38 N16 C34 -178.9(5)
C37 C38 N16 Pd4 -176.9(4)
C39 C38 N16 Pd4 2.8(6)
C78 C77 N17 N18 -0.8(6)
C78 C77 N17 Pd2 -156.1(4)
C78 C79 N18 N17 1.2(6)
C80 C79 N18 N17 -175.8(4)
C78 C79 N18 Pd1 169.6(4)
C80 C79 N18 Pd1 -7.3(8)
C77 N17 N18 C79 -0.2(5)
Pd2 N17 N18 C79 159.0(3)
C77 N17 N18 Pd1 -171.6(3)
Pd2 N17 N18 Pd1 -12.3(4)
C65 C66 N19 C62 -1.6(8)
C65 C66 N19 Pd2 -177.8(4)
C63 C62 N19 C66 3.0(8)
C61 C62 N19 C66 -174.4(5)
C63 C62 N19 Pd2 179.7(4)
C61 C62 N19 Pd2 2.3(6)
C58 C57 N20 C61 1.8(8)
C58 C57 N20 Pd2 179.3(4)
C60 C61 N20 C57 -2.5(8)
C62 C61 N20 C57 178.7(5)
C60 C61 N20 Pd2 179.7(4)
C62 C61 N20 Pd2 0.8(6)
C55 C56 N21 N22 1.7(6)
C55 C56 N21 Pd2 156.7(4)
C56 N21 N22 C54 -1.1(6)
Pd2 N21 N22 C54 -159.6(3)
C56 N21 N22 Pd1 170.1(3)
Pd2 N21 N22 Pd1 11.6(4)
C55 C54 N22 N21 0.1(6)
C27 C54 N22 N21 177.5(5)
C55 C54 N22 Pd1 -168.2(4)
C27 C54 N22 Pd1 9.2(8)
C75 C76 N23 C72 4.1(7)
C75 C76 N23 Pd1 -175.7(4)
C73 C72 N23 C76 -4.3(7)
C71 C72 N23 C76 172.3(5)
C73 C72 N23 Pd1 175.6(4)
C71 C72 N23 Pd1 -7.9(6)
C68 C67 N24 C71 -0.3(8)
C68 C67 N24 Pd1 179.6(5)
C70 C71 N24 C67 2.7(8)
C72 C71 N24 C67 -175.2(5)
C70 C71 N24 Pd1 -177.2(4)
C72 C71 N24 Pd1 4.8(6)
N21 N22 Pd1 N18 -73.1(3)
C54 N22 Pd1 N18 94.9(5)
N21 N22 Pd1 N23 25(4)
C54 N22 Pd1 N23 -167(3)
N21 N22 Pd1 N24 103.4(3)
C54 N22 Pd1 N24 -88.7(5)
N21 N22 Pd1 Pd2 -7.4(3)
C54 N22 Pd1 Pd2 160.6(6)
C79 N18 Pd1 N22 -94.0(5)
N17 N18 Pd1 N22 74.0(3)
C79 N18 Pd1 N23 88.8(5)
N17 N18 Pd1 N23 -103.3(3)
C79 N18 Pd1 N24 157(2)
N17 N18 Pd1 N24 -35(3)
C79 N18 Pd1 Pd2 -160.1(5)
N17 N18 Pd1 Pd2 7.8(3)
C76 N23 Pd1 N22 -93(4)
C72 N23 Pd1 N22 87(4)
C76 N23 Pd1 N18 4.5(4)
C72 N23 Pd1 N18 -175.4(3)
C76 N23 Pd1 N24 -172.1(4)
C72 N23 Pd1 N24 8.1(3)
C76 N23 Pd1 Pd2 -61.5(4)
C72 N23 Pd1 Pd2 118.6(3)
C67 N24 Pd1 N22 -4.3(5)
C71 N24 Pd1 N22 175.7(4)
C67 N24 Pd1 N18 105(3)
C71 N24 Pd1 N18 -75(3)
C67 N24 Pd1 N23 173.0(5)
C71 N24 Pd1 N23 -7.0(4)
C67 N24 Pd1 Pd2 62.5(5)
C71 N24 Pd1 Pd2 -117.6(3)
C66 N19 Pd2 N20 174.9(5)
C62 N19 Pd2 N20 -1.4(3)
C66 N19 Pd2 N17 -5.5(5)
C62 N19 Pd2 N17 178.1(4)
C66 N19 Pd2 N21 150(3)
C62 N19 Pd2 N21 -26(3)
C66 N19 Pd2 Pd1 56.1(5)
C62 N19 Pd2 Pd1 -120.2(3)
C57 N20 Pd2 N19 -177.4(4)
C61 N20 Pd2 N19 0.3(3)
C57 N20 Pd2 N17 176(2)
C61 N20 Pd2 N17 -6(2)
C57 N20 Pd2 N21 1.3(4)
C61 N20 Pd2 N21 179.0(3)
C57 N20 Pd2 Pd1 -60.1(4)
C61 N20 Pd2 Pd1 117.6(3)
C77 N17 Pd2 N19 -79.3(5)
N18 N17 Pd2 N19 127.3(3)
C77 N17 Pd2 N20 -73(2)
N18 N17 Pd2 N20 134(2)
C77 N17 Pd2 N21 102.0(5)
N18 N17 Pd2 N21 -51.5(4)
C77 N17 Pd2 Pd1 161.5(5)
N18 N17 Pd2 Pd1 8.1(3)
N22 N21 Pd2 N19 -103(3)
C56 N21 Pd2 N19 104(3)
N22 N21 Pd2 N20 -128.0(4)
C56 N21 Pd2 N20 79.2(5)
N22 N21 Pd2 N17 52.4(4)
C56 N21 Pd2 N17 -100.4(5)
N22 N21 Pd2 Pd1 -7.7(3)
C56 N21 Pd2 Pd1 -160.6(5)
N22 Pd1 Pd2 N19 -178.4(2)
N18 Pd1 Pd2 N19 -85.4(2)
N23 Pd1 Pd2 N19 3.1(2)
N24 Pd1 Pd2 N19 91.9(2)
N22 Pd1 Pd2 N20 85.47(19)
N18 Pd1 Pd2 N20 178.49(19)
N23 Pd1 Pd2 N20 -92.97(19)
N24 Pd1 Pd2 N20 -4.3(2)
N22 Pd1 Pd2 N17 -98.40(19)
N18 Pd1 Pd2 N17 -5.37(19)
N23 Pd1 Pd2 N17 83.16(19)
N24 Pd1 Pd2 N17 171.9(2)
N22 Pd1 Pd2 N21 5.03(19)
N18 Pd1 Pd2 N21 98.05(19)
N23 Pd1 Pd2 N21 -173.41(19)
N24 Pd1 Pd2 N21 -84.7(2)
C31 N14 Pd3 N10 94.4(6)
N13 N14 Pd3 N10 -71.0(4)
C31 N14 Pd3 N12 -162.2(15)
N13 N14 Pd3 N12 32.4(19)
C31 N14 Pd3 N11 -91.7(6)
N13 N14 Pd3 N11 102.9(4)
C31 N14 Pd3 Pd4 159.3(6)
N13 N14 Pd3 Pd4 -6.1(3)
C86 N10 Pd3 N14 -92.2(5)
N9 N10 Pd3 N14 71.2(4)
C86 N10 Pd3 N12 93.6(5)
N9 N10 Pd3 N12 -103.1(4)
C86 N10 Pd3 N11 168.9(15)
N9 N10 Pd3 N11 -27.8(19)
C86 N10 Pd3 Pd4 -157.1(6)
N9 N10 Pd3 Pd4 6.2(3)
C44 N12 Pd3 N14 -106.8(17)
C48 N12 Pd3 N14 69.0(18)
C44 N12 Pd3 N10 -4.1(5)
C48 N12 Pd3 N10 171.7(4)
C44 N12 Pd3 N11 -178.1(5)
C48 N12 Pd3 N11 -2.3(4)
C44 N12 Pd3 Pd4 -69.8(4)
C48 N12 Pd3 Pd4 106.0(3)
C53 N11 Pd3 N14 5.5(5)
C49 N11 Pd3 N14 -172.8(4)
C53 N11 Pd3 N10 103.7(17)
C49 N11 Pd3 N10 -74.6(17)
C53 N11 Pd3 N12 180.0(5)
C49 N11 Pd3 N12 1.6(4)
C53 N11 Pd3 Pd4 71.2(5)
C49 N11 Pd3 Pd4 -107.2(3)
C39 N15 Pd4 N13 -11(3)
C43 N15 Pd4 N13 169(3)
C39 N15 Pd4 N9 -179.7(4)
C43 N15 Pd4 N9 0.3(4)
C39 N15 Pd4 N16 1.0(4)
C43 N15 Pd4 N16 -179.0(4)
C39 N15 Pd4 Pd3 -119.1(3)
C43 N15 Pd4 Pd3 60.9(4)
C33 N13 Pd4 N15 89(3)
N14 N13 Pd4 N15 -117(3)
C33 N13 Pd4 N9 -102.0(6)
N14 N13 Pd4 N9 52.6(4)
C33 N13 Pd4 N16 77.3(6)
N14 N13 Pd4 N16 -128.1(4)
C33 N13 Pd4 Pd3 -161.0(6)
N14 N13 Pd4 Pd3 -6.5(3)
C88 N9 Pd4 N15 -79.3(5)
N10 N9 Pd4 N15 127.0(4)
C88 N9 Pd4 N13 101.3(5)
N10 N9 Pd4 N13 -52.4(4)
C88 N9 Pd4 N16 -69(3)
N10 N9 Pd4 N16 137(2)
C88 N9 Pd4 Pd3 160.6(6)
N10 N9 Pd4 Pd3 6.8(3)
C34 N16 Pd4 N15 179.7(4)
C38 N16 Pd4 N15 -2.1(4)
C34 N16 Pd4 N13 -1.0(4)
C38 N16 Pd4 N13 177.2(4)
C34 N16 Pd4 N9 169(2)
C38 N16 Pd4 N9 -13(3)
C34 N16 Pd4 Pd3 -62.1(4)
C38 N16 Pd4 Pd3 116.1(3)
N14 Pd3 Pd4 N15 -179.1(2)
N10 Pd3 Pd4 N15 -84.3(2)
N12 Pd3 Pd4 N15 4.8(2)
N11 Pd3 Pd4 N15 92.1(2)
N14 Pd3 Pd4 N13 4.4(2)
N10 Pd3 Pd4 N13 99.1(2)
N12 Pd3 Pd4 N13 -171.8(2)
N11 Pd3 Pd4 N13 -84.5(2)
N14 Pd3 Pd4 N9 -99.2(2)
N10 Pd3 Pd4 N9 -4.4(2)
N12 Pd3 Pd4 N9 84.7(2)
N11 Pd3 Pd4 N9 172.0(2)
N14 Pd3 Pd4 N16 84.5(2)
N10 Pd3 Pd4 N16 179.2(2)
N12 Pd3 Pd4 N16 -91.7(2)
N11 Pd3 Pd4 N16 -4.4(2)
C10 N1 Pd5 N3 -5.8(5)
C6 N1 Pd5 N3 177.8(4)
C10 N1 Pd5 N2 174.1(5)
C6 N1 Pd5 N2 -2.2(4)
C10 N1 Pd5 N8 133(6)
C6 N1 Pd5 N8 -44(6)
C10 N1 Pd5 Pd6 58.3(5)
C6 N1 Pd5 Pd6 -118.1(4)
C90 N3 Pd5 N1 -85.9(5)
N4 N3 Pd5 N1 115.4(4)
C90 N3 Pd5 N2 -86(4)
N4 N3 Pd5 N2 115(4)
C90 N3 Pd5 N8 95.4(6)
N4 N3 Pd5 N8 -63.3(4)
C90 N3 Pd5 Pd6 158.9(6)
N4 N3 Pd5 Pd6 0.2(3)
C5 N2 Pd5 N1 2.0(4)
C1 N2 Pd5 N1 -176.2(5)
C5 N2 Pd5 N3 2(4)
C1 N2 Pd5 N3 -176(24)
C5 N2 Pd5 N8 -179.3(4)
C1 N2 Pd5 N8 2.6(6)
C5 N2 Pd5 Pd6 116.0(4)
C1 N2 Pd5 Pd6 -62.2(5)
C21 N8 Pd5 N1 125(6)
N7 N8 Pd5 N1 -81(6)
C21 N8 Pd5 N3 -96.6(6)
N7 N8 Pd5 N3 57.6(4)
C21 N8 Pd5 N2 83.4(6)
N7 N8 Pd5 N2 -122.4(4)
C21 N8 Pd5 Pd6 -160.0(6)
N7 N8 Pd5 Pd6 -5.8(3)
N8 N7 Pd6 N6 105.8(4)
C24 N7 Pd6 N6 -92.0(5)
N8 N7 Pd6 N5 80(5)
C24 N7 Pd6 N5 -118(5)
N8 N7 Pd6 N4 -72.4(4)
C24 N7 Pd6 N4 89.9(5)
N8 N7 Pd6 Pd5 -5.8(3)
C24 N7 Pd6 Pd5 156.4(6)
C15 N6 Pd6 N7 168.4(4)
C11 N6 Pd6 N7 -9.4(5)
C15 N6 Pd6 N5 -12.7(4)
C11 N6 Pd6 N5 169.6(5)
C15 N6 Pd6 N4 -59(5)
C11 N6 Pd6 N4 124(5)
C15 N6 Pd6 Pd5 -125.5(4)
C11 N6 Pd6 Pd5 56.7(5)
C20 N5 Pd6 N7 -143(5)
C16 N5 Pd6 N7 39(5)
C20 N5 Pd6 N6 -169.2(5)
C16 N5 Pd6 N6 13.3(4)
C20 N5 Pd6 N4 9.0(5)
C16 N5 Pd6 N4 -168.5(4)
C20 N5 Pd6 Pd5 -58.5(5)
C16 N5 Pd6 Pd5 124.0(4)
C23 N4 Pd6 N7 -89.8(5)
N3 N4 Pd6 N7 65.5(4)
C23 N4 Pd6 N6 137(5)
N3 N4 Pd6 N6 -68(5)
C23 N4 Pd6 N5 91.3(5)
N3 N4 Pd6 N5 -113.4(4)
C23 N4 Pd6 Pd5 -155.1(6)
N3 N4 Pd6 Pd5 0.2(3)
N1 Pd5 Pd6 N7 -178.1(2)
N3 Pd5 Pd6 N7 -94.3(2)
N2 Pd5 Pd6 N7 88.7(2)
N8 Pd5 Pd6 N7 3.9(2)
N1 Pd5 Pd6 N6 93.5(2)
N3 Pd5 Pd6 N6 177.4(2)
N2 Pd5 Pd6 N6 0.3(2)
N8 Pd5 Pd6 N6 -84.4(2)
N1 Pd5 Pd6 N5 4.43(19)
N3 Pd5 Pd6 N5 88.3(2)
N2 Pd5 Pd6 N5 -88.8(2)
N8 Pd5 Pd6 N5 -173.5(2)
N1 Pd5 Pd6 N4 -84.0(2)
N3 Pd5 Pd6 N4 -0.1(2)
N2 Pd5 Pd6 N4 -177.1(2)
N8 Pd5 Pd6 N4 98.1(2)

loop_
_platon_squeeze_void_nr
_platon_squeeze_void_average_x
_platon_squeeze_void_average_y
_platon_squeeze_void_average_z
_platon_squeeze_void_volume
_platon_squeeze_void_count_electrons
_platon_squeeze_void_content
1 -0.013 -0.016 -0.014 2263 923 ' '
2 0.314 0.459 0.825 18 5 ' '
3 0.686 0.541 0.175 18 7 ' '
